data_4066962
loop_
_publ_author_name
'Vicente, Jos\'e'
'Saura-Llamas, Isabel'
'Garc\'ia-L\'opez, Jos\'e-Antonio'
'Bautista, Delia'

_publ_section_title
;
 Eight-Membered Palladacycles Derived from the Insertion of Olefins into
 the Pd&#x2212;C Bond of Ortho-Palladated Pharmaceuticals Phenethylamine
 and Phentermine. Synthesis of Stable Heck-Type Intermediates Containing
 Accessible \b-Hydrogens and Its Use in the Synthesis of
 2-Styrylphenethylamines, Tetrahydroisoquinolines, and Eight-Membered
 Cyclic Amidines&#x2020;
;
_journal_issue 19
_journal_name_full Organometallics
_journal_page_first 4320
_journal_paper_doi 10.1021/om100738z
_journal_volume 29
_journal_year 2010
_chemical_formula_sum 'C18 H26 Br Cl3 N2 O Pd'
_chemical_formula_weight 579.07
_chemical_name_systematic
; 
 ? 
;
_space_group_IT_number 14
_symmetry_cell_setting monoclinic
_symmetry_space_group_name_Hall '-P 2yn'
_symmetry_space_group_name_H-M 'P 1 21/n 1'
_atom_sites_solution_hydrogens geom
_atom_sites_solution_primary direct
_atom_sites_solution_secondary difmap
_audit_creation_method SHELXL-97
_cell_angle_alpha 90.00
_cell_angle_beta 102.136(2)
_cell_angle_gamma 90.00
_cell_formula_units_Z 4
_cell_length_a 13.7835(7)
_cell_length_b 7.7422(4)
_cell_length_c 22.1079(12)
_cell_measurement_reflns_used 5239
_cell_measurement_temperature 100(2)
_cell_measurement_theta_max 28.01
_cell_measurement_theta_min 2.79
_cell_volume 2306.5(2)
_computing_cell_refinement 'Bruker SAINT'
_computing_data_collection 'Bruker SMART'
_computing_data_reduction 'Bruker SAINT'
_computing_molecular_graphics 'Bruker SHELXTL'
_computing_publication_material 'Bruker SHELXTL'
_computing_structure_refinement 'SHELXL-97 (Sheldrick, 1997)'
_computing_structure_solution 'SHELXS-97 (Sheldrick, 1990)'
_diffrn_ambient_temperature 100(2)
_diffrn_detector_area_resol_mean 8.26
_diffrn_measured_fraction_theta_full 0.999
_diffrn_measured_fraction_theta_max 0.940
_diffrn_measurement_device_type 'Bruker SMART APEX CCD'
_diffrn_measurement_method \w-scan
_diffrn_radiation_monochromator graphite
_diffrn_radiation_source 'fine-focus sealed tube'
_diffrn_radiation_type MoK\a
_diffrn_radiation_wavelength 0.71073
_diffrn_reflns_av_R_equivalents 0.0302
_diffrn_reflns_av_sigmaI/netI 0.0262
_diffrn_reflns_limit_h_max 18
_diffrn_reflns_limit_h_min -17
_diffrn_reflns_limit_k_max 10
_diffrn_reflns_limit_k_min -10
_diffrn_reflns_limit_l_max 27
_diffrn_reflns_limit_l_min -29
_diffrn_reflns_number 25736
_diffrn_reflns_theta_full 26.00
_diffrn_reflns_theta_max 28.23
_diffrn_reflns_theta_min 1.60
_exptl_absorpt_coefficient_mu 2.894
_exptl_absorpt_correction_T_max 0.8455
_exptl_absorpt_correction_T_min 0.6359
_exptl_absorpt_correction_type multi-scan
_exptl_absorpt_process_details SADABS
_exptl_crystal_colour colourless
_exptl_crystal_density_diffrn 1.668
_exptl_crystal_density_method 'not measured'
_exptl_crystal_description prism
_exptl_crystal_F_000 1152
_exptl_crystal_size_max 0.38
_exptl_crystal_size_mid 0.07
_exptl_crystal_size_min 0.06
_refine_diff_density_max 0.765
_refine_diff_density_min -0.746
_refine_diff_density_rms 0.097
_refine_ls_extinction_method none
_refine_ls_goodness_of_fit_ref 1.039
_refine_ls_hydrogen_treatment 'NH free, methyls rigid, others riding'
_refine_ls_matrix_type full
_refine_ls_number_parameters 274
_refine_ls_number_reflns 5354
_refine_ls_number_restraints 77
_refine_ls_restrained_S_all 1.073
_refine_ls_R_factor_all 0.0339
_refine_ls_R_factor_gt 0.0287
_refine_ls_shift/su_max 0.001
_refine_ls_shift/su_mean 0.000
_refine_ls_structure_factor_coef Fsqd
_refine_ls_weighting_details 'calc w=1/[\s^2^(Fo^2^)+(0.0403P)^2^+1.9468P] where P=(Fo^2^+2Fc^2^)/3'
_refine_ls_weighting_scheme calc
_refine_ls_wR_factor_gt 0.0718
_refine_ls_wR_factor_ref 0.0746
_reflns_number_gt 4771
_reflns_number_total 5354
_reflns_threshold_expression >2sigma(I)
_cod_data_source_file om100738z_si_002.cif
_cod_data_source_block jaf254s
_cod_original_sg_symbol_H-M 'P 2(1)/n'
_cod_database_code 4066962

loop_
_symmetry_equiv_pos_as_xyz
'x, y, z'
'-x+1/2, y+1/2, -z+1/2'
'-x, -y, -z'
'x-1/2, -y-1/2, z-1/2'

loop_
_atom_site_label
_atom_site_type_symbol
_atom_site_fract_x
_atom_site_fract_y
_atom_site_fract_z
_atom_site_U_iso_or_equiv
_atom_site_adp_type
_atom_site_occupancy
_atom_site_symmetry_multiplicity
_atom_site_calc_flag
_atom_site_refinement_flags
_atom_site_disorder_assembly
_atom_site_disorder_group
Pd1 Pd 0.423464(13) 0.43618(2) 0.123423(9) 0.01808(7) Uani 1 1 d . . .
N1 N 0.54867(17) 0.5434(3) 0.09871(12) 0.0241(5) Uani 1 1 d D . .
H01A H 0.527(2) 0.621(4) 0.0707(13) 0.027(8) Uiso 1 1 d D . .
H01B H 0.575(2) 0.471(4) 0.0778(13) 0.022(8) Uiso 1 1 d D . .
N2 N 0.23879(17) 0.2551(3) 0.15076(11) 0.0232(5) Uani 1 1 d . . .
O1 O 0.52077(15) 0.2437(2) 0.01358(9) 0.0283(4) Uani 1 1 d . . .
Br1 Br 0.36942(2) 0.73972(3) 0.141022(13) 0.02625(8) Uani 1 1 d . . .
C1 C 0.47311(19) 0.1867(3) 0.10867(13) 0.0221(5) Uani 1 1 d . . .
H1 H 0.4284 0.0991 0.1218 0.027 Uiso 1 1 calc R . .
C2 C 0.5792(2) 0.1603(3) 0.14482(13) 0.0248(5) Uani 1 1 d . . .
H2A H 0.5955 0.0357 0.1456 0.030 Uiso 1 1 calc R . .
H2B H 0.6255 0.2214 0.1235 0.030 Uiso 1 1 calc R . .
C3 C 0.5931(2) 0.2260(3) 0.21004(14) 0.0252(6) Uani 1 1 d . . .
C4 C 0.64503(19) 0.3795(4) 0.22942(13) 0.0266(6) Uani 1 1 d . . .
C5 C 0.6526(2) 0.4336(4) 0.29085(15) 0.0317(6) Uani 1 1 d . . .
H5 H 0.6877 0.5368 0.3045 0.038 Uiso 1 1 calc R . .
C6 C 0.6102(2) 0.3405(4) 0.33200(15) 0.0341(7) Uani 1 1 d . . .
H6 H 0.6168 0.3789 0.3735 0.041 Uiso 1 1 calc R . .
C7 C 0.5578(2) 0.1902(4) 0.31214(14) 0.0321(6) Uani 1 1 d . . .
H7 H 0.5274 0.1263 0.3398 0.039 Uiso 1 1 calc R . .
C8 C 0.5502(2) 0.1345(4) 0.25210(14) 0.0278(6) Uani 1 1 d . . .
H8 H 0.5148 0.0312 0.2390 0.033 Uiso 1 1 calc R . .
C9 C 0.6934(2) 0.4892(4) 0.18741(14) 0.0302(6) Uani 1 1 d . . .
H9A H 0.7206 0.4116 0.1595 0.036 Uiso 1 1 calc R . .
H9B H 0.7500 0.5516 0.2132 0.036 Uiso 1 1 calc R . .
C10 C 0.6259(2) 0.6212(4) 0.14791(14) 0.0292(6) Uani 1 1 d . . .
H10A H 0.5931 0.6916 0.1752 0.035 Uiso 1 1 calc R . .
H10B H 0.6672 0.6996 0.1285 0.035 Uiso 1 1 calc R . .
C11 C 0.4579(2) 0.1885(3) 0.04114(13) 0.0245(5) Uani 1 1 d . . .
C12 C 0.3618(2) 0.1136(4) 0.00582(13) 0.0301(6) Uani 1 1 d . . .
H12A H 0.3497 0.1535 -0.0372 0.045 Uiso 1 1 calc R . .
H12B H 0.3072 0.1512 0.0249 0.045 Uiso 1 1 calc R . .
H12C H 0.3659 -0.0128 0.0068 0.045 Uiso 1 1 calc R . .
C13 C 0.30669(19) 0.3277(3) 0.14158(12) 0.0213(5) Uani 1 1 d . . .
C14 C 0.15226(19) 0.1539(3) 0.15880(13) 0.0244(5) Uani 1 1 d . . .
C15 C 0.1872(2) 0.0299(4) 0.21255(15) 0.0344(7) Uani 1 1 d . . .
H15A H 0.2390 -0.0458 0.2030 0.052 Uiso 1 1 calc R . .
H15B H 0.1311 -0.0402 0.2191 0.052 Uiso 1 1 calc R . .
H15C H 0.2140 0.0960 0.2502 0.052 Uiso 1 1 calc R . .
C16 C 0.0752(2) 0.2811(4) 0.17242(15) 0.0329(6) Uani 1 1 d . . .
H16A H 0.1043 0.3499 0.2089 0.049 Uiso 1 1 calc R . .
H16B H 0.0177 0.2173 0.1803 0.049 Uiso 1 1 calc R . .
H16C H 0.0542 0.3577 0.1368 0.049 Uiso 1 1 calc R . .
C17 C 0.1159(2) 0.0575(4) 0.09805(16) 0.0382(7) Uani 1 1 d . . .
H17A H 0.0945 0.1409 0.0646 0.057 Uiso 1 1 calc R . .
H17B H 0.0600 -0.0170 0.1017 0.057 Uiso 1 1 calc R . .
H17C H 0.1700 -0.0134 0.0889 0.057 Uiso 1 1 calc R . .
C99 C 0.7946(6) 0.3365(8) 0.0021(3) 0.0451(16) Uiso 0.609(14) 1 d PDU A 1
H99 H 0.7336 0.2987 -0.0281 0.054 Uiso 0.609(14) 1 calc PR A 1
Cl1 Cl 0.8323(4) 0.1791(8) 0.0578(4) 0.0565(12) Uani 0.609(14) 1 d PDU A 1
Cl2 Cl 0.7770(5) 0.5354(5) 0.03171(18) 0.0601(11) Uani 0.609(14) 1 d PDU A 1
Cl3 Cl 0.9022(3) 0.3674(4) -0.0385(2) 0.0778(13) Uani 0.609(14) 1 d PDU A 1
C99' C 0.8259(9) 0.3594(12) -0.0050(4) 0.039(2) Uiso 0.391(14) 1 d PDU A 2
H99' H 0.7720 0.3410 -0.0425 0.046 Uiso 0.391(14) 1 calc PR A 2
Cl1' Cl 0.8358(10) 0.1897(16) 0.0486(7) 0.074(3) Uani 0.391(14) 1 d PDU A 2
Cl2' Cl 0.8097(10) 0.5477(12) 0.0358(5) 0.106(3) Uani 0.391(14) 1 d PDU A 2
Cl3' Cl 0.9452(13) 0.3959(16) -0.0233(6) 0.158(4) Uani 0.391(14) 1 d PDU . 2

loop_
_atom_site_aniso_label
_atom_site_aniso_U_11
_atom_site_aniso_U_22
_atom_site_aniso_U_33
_atom_site_aniso_U_23
_atom_site_aniso_U_13
_atom_site_aniso_U_12
Pd1 0.01741(10) 0.01354(10) 0.02369(11) 0.00110(7) 0.00521(7) 0.00019(7)
N1 0.0216(11) 0.0192(11) 0.0320(13) 0.0044(9) 0.0071(10) 0.0000(9)
N2 0.0215(11) 0.0212(11) 0.0280(12) -0.0019(9) 0.0078(9) 0.0003(9)
O1 0.0308(11) 0.0223(9) 0.0358(11) 0.0037(8) 0.0163(9) 0.0055(8)
Br1 0.03400(16) 0.01631(13) 0.03018(15) -0.00028(10) 0.01073(12) 0.00365(10)
C1 0.0201(12) 0.0148(11) 0.0330(14) 0.0013(10) 0.0091(11) 0.0003(9)
C2 0.0229(13) 0.0174(12) 0.0349(14) 0.0051(10) 0.0082(11) 0.0031(10)
C3 0.0180(13) 0.0204(12) 0.0370(15) 0.0064(11) 0.0051(11) 0.0057(10)
C4 0.0171(12) 0.0230(12) 0.0381(15) 0.0063(12) 0.0018(11) 0.0013(10)
C5 0.0242(14) 0.0253(14) 0.0418(17) 0.0023(12) -0.0013(12) 0.0004(11)
C6 0.0324(16) 0.0328(16) 0.0358(16) -0.0008(13) 0.0041(13) 0.0024(13)
C7 0.0293(15) 0.0303(14) 0.0377(16) 0.0056(12) 0.0095(13) -0.0014(12)
C8 0.0230(13) 0.0213(13) 0.0392(16) 0.0056(11) 0.0069(12) -0.0015(10)
C9 0.0197(13) 0.0284(14) 0.0408(16) 0.0063(12) 0.0023(12) -0.0049(11)
C10 0.0266(14) 0.0217(13) 0.0377(16) 0.0055(12) 0.0032(12) -0.0056(11)
C11 0.0291(14) 0.0130(11) 0.0334(14) 0.0007(10) 0.0110(12) 0.0068(10)
C12 0.0338(15) 0.0273(13) 0.0296(14) -0.0030(12) 0.0079(12) 0.0014(12)
C13 0.0243(13) 0.0177(11) 0.0222(12) -0.0025(10) 0.0055(10) 0.0038(10)
C14 0.0185(12) 0.0251(13) 0.0324(14) -0.0023(11) 0.0115(11) -0.0030(10)
C15 0.0342(16) 0.0267(14) 0.0465(18) 0.0059(13) 0.0184(14) 0.0033(12)
C16 0.0234(14) 0.0333(15) 0.0440(17) -0.0030(13) 0.0116(13) 0.0030(12)
C17 0.0280(15) 0.0445(18) 0.0435(18) -0.0163(14) 0.0106(13) -0.0106(13)
Cl1 0.0481(18) 0.0371(15) 0.071(3) 0.0191(16) -0.0171(15) 0.0005(11)
Cl2 0.088(3) 0.0361(12) 0.0556(15) -0.0059(10) 0.0146(15) 0.0237(13)
Cl3 0.089(2) 0.0491(14) 0.106(2) -0.0106(12) 0.0427(17) -0.0077(12)
Cl1' 0.091(5) 0.060(5) 0.057(3) 0.005(3) -0.016(3) -0.010(3)
Cl2' 0.104(6) 0.068(3) 0.129(5) -0.040(3) -0.013(4) 0.030(3)
Cl3' 0.190(9) 0.148(6) 0.133(6) 0.043(5) 0.027(7) -0.003(6)

loop_
_atom_type_symbol
_atom_type_description
_atom_type_scat_dispersion_real
_atom_type_scat_dispersion_imag
_atom_type_scat_source
C C 0.0033 0.0016 'International Tables Vol C Tables 4.2.6.8 and 6.1.1.4'
H H 0.0000 0.0000 'International Tables Vol C Tables 4.2.6.8 and 6.1.1.4'
N N 0.0061 0.0033 'International Tables Vol C Tables 4.2.6.8 and 6.1.1.4'
O O 0.0106 0.0060 'International Tables Vol C Tables 4.2.6.8 and 6.1.1.4'
Br Br -0.2901 2.4595 'International Tables Vol C Tables 4.2.6.8 and 6.1.1.4'
Pd Pd -0.9988 1.0072 'International Tables Vol C Tables 4.2.6.8 and 6.1.1.4'
Cl Cl 0.1484 0.1585 'International Tables Vol C Tables 4.2.6.8 and 6.1.1.4'

loop_
_geom_angle_atom_site_label_1
_geom_angle_atom_site_label_2
_geom_angle_atom_site_label_3
_geom_angle
_geom_angle_site_symmetry_3
C13 Pd1 N1 176.29(10) .
C13 Pd1 C1 86.86(10) .
N1 Pd1 C1 90.61(9) .
C13 Pd1 Br1 95.00(7) .
N1 Pd1 Br1 87.55(6) .
C1 Pd1 Br1 178.11(7) .
C10 N1 Pd1 118.40(18) .
C13 N2 C14 175.9(3) .
C11 C1 C2 116.9(2) .
C11 C1 Pd1 99.67(16) .
C2 C1 Pd1 110.50(17) .
C3 C2 C1 111.8(2) .
C8 C3 C4 119.0(3) .
C8 C3 C2 118.8(2) .
C4 C3 C2 122.2(2) .
C5 C4 C3 118.4(3) .
C5 C4 C9 118.3(3) .
C3 C4 C9 123.3(3) .
C6 C5 C4 121.7(3) .
C5 C6 C7 119.5(3) .
C8 C7 C6 119.7(3) .
C7 C8 C3 121.7(3) .
C4 C9 C10 115.6(2) .
N1 C10 C9 113.9(2) .
O1 C11 C1 122.7(3) .
O1 C11 C12 120.6(3) .
C1 C11 C12 116.6(2) .
N2 C13 Pd1 176.1(2) .
N2 C14 C16 107.3(2) .
N2 C14 C15 107.4(2) .
C16 C14 C15 111.8(2) .
N2 C14 C17 106.2(2) .
C16 C14 C17 112.1(2) .
C15 C14 C17 111.7(2) .
Cl2 C99 Cl1 113.9(5) .
Cl2 C99 Cl3 104.8(4) .
Cl1 C99 Cl3 106.0(4) .
Cl2' C99' Cl1' 106.0(7) .
Cl2' C99' Cl3' 101.9(7) .
Cl1' C99' Cl3' 109.0(7) .
C99' Cl3' Cl3' 123.8(8) 3_765

loop_
_geom_bond_atom_site_label_1
_geom_bond_atom_site_label_2
_geom_bond_distance
_geom_bond_site_symmetry_2
Pd1 C13 1.931(3) .
Pd1 N1 2.088(2) .
Pd1 C1 2.098(2) .
Pd1 Br1 2.5201(3) .
N1 C10 1.481(4) .
N2 C13 1.146(3) .
N2 C14 1.469(3) .
O1 C11 1.236(3) .
C1 C11 1.463(4) .
C1 C2 1.525(4) .
C2 C3 1.503(4) .
C3 C8 1.395(4) .
C3 C4 1.407(4) .
C4 C5 1.404(4) .
C4 C9 1.513(4) .
C5 C6 1.383(4) .
C6 C7 1.391(4) .
C7 C8 1.379(4) .
C9 C10 1.526(4) .
C11 C12 1.505(4) .
C14 C16 1.524(4) .
C14 C15 1.525(4) .
C14 C17 1.526(4) .
C99 Cl2 1.711(6) .
C99 Cl1 1.734(7) .
C99 Cl3 1.903(8) .
C99' Cl2' 1.754(10) .
C99' Cl1' 1.755(11) .
C99' Cl3' 1.796(11) .
Cl3' Cl3' 2.30(4) 3_765

loop_
_geom_hbond_atom_site_label_D
_geom_hbond_atom_site_label_H
_geom_hbond_atom_site_label_A
_geom_hbond_distance_DH
_geom_hbond_distance_HA
_geom_hbond_distance_DA
_geom_hbond_angle_DHA
_geom_hbond_site_symmetry_A
N1 H01B O1 0.86(2) 2.29(3) 2.961(3) 135(3) .
N1 H01A O1 0.87(2) 2.12(2) 2.966(3) 165(3) 3_665
